data_1566076
loop_
_publ_author_name
'Chen, Xuan-Wen'
'Chu, Ke-Shan'
'Wei, Rong-Jing'
'Qiu, Zhen-Lin'
'Tang, Chun'
'Tan, Yuan-Zhi'

_publ_section_title
;
 Phenylene segments of zigzag carbon nanotubes synthesized by
 metal-mediated dimerization
;
_journal_name_full 'Chemical Science'
_journal_paper_doi 10.1039/D1SC05459G
_journal_year 2022
_chemical_formula_moiety 'C S2, C44 H28'
_chemical_formula_sum 'C45 H28 S2'
_chemical_formula_weight 632.79
_space_group_crystal_system monoclinic
_space_group_IT_number 14
_space_group_name_Hall '-P 2yn'
_space_group_name_H-M_alt 'P 1 21/n 1'
_atom_sites_solution_hydrogens geom
_audit_creation_date 2021-08-23
_audit_creation_method
;
Olex2 1.2
(compiled 2018.05.29 svn.r3508 for OlexSys, GUI svn.r5506)
;
_audit_update_record
;
2021-12-06 deposited with the CCDC.	2022-01-07 downloaded from the CCDC.
;
_cell_angle_alpha 90
_cell_angle_beta 111.135(5)
_cell_angle_gamma 90
_cell_formula_units_Z 4
_cell_length_a 22.7656(10)
_cell_length_b 5.8183(2)
_cell_length_c 26.2196(12)
_cell_measurement_reflns_used 5161
_cell_measurement_temperature 99.8(6)
_cell_measurement_theta_max 71.4370
_cell_measurement_theta_min 3.6140
_cell_volume 3239.4(3)
_computing_cell_refinement 'CrysAlisPro 1.171.40.80a (Rigaku OD, 2020)'
_computing_data_collection 'CrysAlisPro 1.171.40.80a (Rigaku OD, 2020)'
_computing_data_reduction 'CrysAlisPro 1.171.40.80a (Rigaku OD, 2020)'
_computing_molecular_graphics 'Olex2 (Dolomanov et al., 2009)'
_computing_publication_material 'Olex2 (Dolomanov et al., 2009)'
_computing_structure_refinement 'ShelXL (Sheldrick, 2015)'
_diffrn_ambient_environment N~2~
_diffrn_ambient_temperature 99.8(6)
_diffrn_detector 'Hybrid Pixel Array Detector'
_diffrn_detector_area_resol_mean 10.0000
_diffrn_detector_type HyPix
_diffrn_measured_fraction_theta_full 0.908
_diffrn_measured_fraction_theta_max 0.953
_diffrn_measurement_details
;
List of Runs (angles in degrees, time in seconds):

  # Type    Start    End  Width  t~exp~   \w     \q     \k     \f   Frames
#--------------------------------------------------------------------------
  1  \w     27.00  52.00   1.00    0.74    --   41.74  16.00  42.00   25
  2  \w     47.00 167.00   1.00    2.94    --  102.80  16.00  42.00  120
  3  \w     63.00 122.00   1.00    0.74    --   41.74 178.00 -60.00   59
  4  \w     31.00  69.00   1.00    2.94    --  102.80 -61.00 120.00   38
  5  \w     36.00  70.00   1.00    2.94    --  102.80 -61.00  90.00   34
  6  \w     25.00  50.00   1.00    2.94    --  102.80 -45.00  60.00   25
  7  \w     26.00  65.00   1.00    0.74    --   41.74 -57.00   0.00   39
  8  \w    -30.00  20.00   1.00    0.74    --   41.74 -57.00   0.00   50
  9  \w     25.00  50.00   1.00    2.94    --  102.80 -45.00 120.00   25
 10  \w     25.00  50.00   1.00    2.94    --  102.80 -45.00 -90.00   25
 11  \w     26.00  51.00   1.00    2.94    --  102.80 -45.00-120.00   25
 12  \w     26.00  51.00   1.00    2.94    --  102.80 -45.00  90.00   25
 13  \w     25.00  50.00   1.00    2.94    --  102.80 -45.00-150.00   25
 14  \w     33.00  62.00   1.00    2.94    --  102.80 -77.00-180.00   29
 15  \w     64.00 102.00   1.00    2.94    --  102.80 -77.00-180.00   38
 16  \w     67.00 115.00   1.00    2.94    --  102.80-125.00-150.00   48
 17  \w     31.00  56.00   1.00    2.94    --  102.80-125.00-150.00   25
 18  \w    -71.00 -46.00   1.00    2.94    --  -98.00  61.00 150.00   25
 19  \w     -1.00  41.00   1.00    0.74    --  -41.74  16.00  42.00   42
 20  \w    -68.00 -23.00   1.00    2.94    --  -98.00  61.00  90.00   45
 21  \w    -50.00 -24.00   1.00    2.94    --  -98.00  61.00-150.00   26
 22  \w    -70.00 -36.00   1.00    2.94    --  -98.00  61.00-180.00   34
 23  \w   -124.00   9.00   1.00    0.74    --  -41.74 -16.00-127.00  133
 24  \w   -128.00 -44.00   1.00    2.94    --  -98.00 -16.00-127.00   84
;
_diffrn_measurement_device 'four-circle diffractometer'
_diffrn_measurement_device_type 'XtaLAB Synergy, Dualflex, HyPix'
_diffrn_measurement_method '\w scans'
_diffrn_orient_matrix_type 'CrysAlisPro convention (1999,Acta A55,543-557)'
_diffrn_orient_matrix_UB_11 0.0484117000
_diffrn_orient_matrix_UB_12 -0.0433455000
_diffrn_orient_matrix_UB_13 0.0578580000
_diffrn_orient_matrix_UB_21 0.0540375000
_diffrn_orient_matrix_UB_22 0.0386841000
_diffrn_orient_matrix_UB_23 -0.0213464000
_diffrn_orient_matrix_UB_31 0.0000255000
_diffrn_orient_matrix_UB_32 0.2582639000
_diffrn_orient_matrix_UB_33 0.0129043000
_diffrn_radiation_monochromator mirror
_diffrn_radiation_probe x-ray
_diffrn_radiation_type CuK\a
_diffrn_radiation_wavelength 1.54184
_diffrn_reflns_av_unetI/netI 0.0621
_diffrn_reflns_Laue_measured_fraction_full 0.908
_diffrn_reflns_Laue_measured_fraction_max 0.953
_diffrn_reflns_limit_h_max 24
_diffrn_reflns_limit_h_min -26
_diffrn_reflns_limit_k_max 6
_diffrn_reflns_limit_k_min 0
_diffrn_reflns_limit_l_max 30
_diffrn_reflns_limit_l_min 0
_diffrn_reflns_number 5306
_diffrn_reflns_point_group_measured_fraction_full 0.908
_diffrn_reflns_point_group_measured_fraction_max 0.953
_diffrn_reflns_theta_full 67.684
_diffrn_reflns_theta_max 65.490
_diffrn_reflns_theta_min 2.210
_diffrn_source 'micro-focus sealed X-ray tube'
_diffrn_source_type 'PhotonJet (Cu) X-ray Source'
_exptl_absorpt_coefficient_mu 1.729
_exptl_absorpt_correction_T_max 1.00000
_exptl_absorpt_correction_T_min 0.67795
_exptl_absorpt_correction_type multi-scan
_exptl_absorpt_process_details
;
CrysAlisPro 1.171.40.80a (Rigaku Oxford Diffraction, 2020)
Empirical absorption correction using spherical harmonics,
 implemented in SCALE3 ABSPACK scaling algorithm.
;
_exptl_crystal_colour white
_exptl_crystal_colour_primary white
_exptl_crystal_density_diffrn 1.298
_exptl_crystal_description needle
_exptl_crystal_F_000 1320
_exptl_crystal_size_max 0.2
_exptl_crystal_size_mid 0.09
_exptl_crystal_size_min 0.09
_refine_diff_density_max 0.462
_refine_diff_density_min -0.363
_refine_diff_density_rms 0.088
_refine_ls_extinction_method none
_refine_ls_goodness_of_fit_ref 1.084
_refine_ls_hydrogen_treatment constr
_refine_ls_matrix_type full
_refine_ls_number_parameters 428
_refine_ls_number_reflns 5306
_refine_ls_number_restraints 0
_refine_ls_restrained_S_all 1.084
_refine_ls_R_factor_all 0.0937
_refine_ls_R_factor_gt 0.0813
_refine_ls_shift/su_max 0.000
_refine_ls_shift/su_mean 0.000
_refine_ls_structure_factor_coef Fsqd
_refine_ls_weighting_details 'w=1/[\s^2^(Fo^2^)+(0.0482P)^2^+8.5685P] where P=(Fo^2^+2Fc^2^)/3'
_refine_ls_weighting_scheme calc
_refine_ls_wR_factor_gt 0.1978
_refine_ls_wR_factor_ref 0.2039
_reflns_Friedel_coverage 0.000
_reflns_number_gt 4348
_reflns_number_total 5306
_reflns_threshold_expression 'I > 2\s(I)'
_cod_data_source_file d1sc05459g2.cif
_cod_data_source_block CN2P4P
_cod_depositor_comments
;

2022-09-18
Z value and formula fixed to values more according to usual
chemical conventions.                 miguel
;
_cod_original_formula_sum 'C90 H56 S4'
_cod_original_formula_weight 1265.58
_cod_original_formula_moiety '2(C S2), 2(C44 H28)'
_cod_original_formula_units_Z 2
_cod_database_code 1566076
_shelxl_version_number 2014-3
_shelx_space_group_comment
;
The symmetry employed for this shelxl refinement is uniquely defined
by the following loop, which should always be used as a source of
symmetry information in preference to the above space-group names.
They are only intended as comments.
;
_shelx_estimated_absorpt_t_max 0.860
_shelx_estimated_absorpt_t_min 0.724
_reflns_odcompleteness_completeness 99.87
_reflns_odcompleteness_iscentric 1
_reflns_odcompleteness_theta 64.99
_olex2_refinement_description
;
1. Twinned data refinement
 Scales: 0.591(5)
 0.409(5)
2. Fixed Uiso
 At 1.2 times of:
  All C(H) groups
3.a Aromatic/amide H refined with riding coordinates:
 C1(H1), C4(H4), C8(H8), C19(H19), C20(H20), C22(H22), C24(H24), C25(H25),
 C30(H30), C31(H31), C32(H32), C33(H33), C42(H42), C46(H46), C2(H2), C3(H3),
 C5(H5), C9(H9), C11(H11), C15(H15), C17(H17), C18(H18), C23(H23), C26(H26),
 C27(H27), C28(H28), C29(H29), C37(H37)
;
_olex2_submission_special_instructions 'No special instructions were received'
_oxdiff_exptl_absorpt_empirical_details
;
Empirical correction (ABSPACK) includes:
- Absorption correction using spherical harmonics
- Frame scaling
;
_oxdiff_exptl_absorpt_empirical_full_max 1.675
_oxdiff_exptl_absorpt_empirical_full_min 0.478

loop_
_space_group_symop_operation_xyz
'x, y, z'
'-x+1/2, y+1/2, -z+1/2'
'-x, -y, -z'
'x-1/2, -y-1/2, z-1/2'

loop_
_atom_site_label
_atom_site_type_symbol
_atom_site_fract_x
_atom_site_fract_y
_atom_site_fract_z
_atom_site_U_iso_or_equiv
_atom_site_adp_type
_atom_site_occupancy
_atom_site_site_symmetry_order
_atom_site_calc_flag
_atom_site_refinement_flags_posn
_atom_site_refinement_flags_adp
_atom_site_refinement_flags_occupancy
_atom_site_disorder_assembly
_atom_site_disorder_group
S1 S 0.95844(9) 0.2123(3) 0.49359(7) 0.0642(5) Uani 1 1 d . . . . .
C43 C 1.0000 0.0000 0.5000 0.0338(16) Uani 1 2 d S T P . .
S2 S 0.53533(9) 0.7133(4) 0.49340(9) 0.0837(7) Uani 1 1 d . . . . .
C45 C 0.5000 0.5000 0.5000 0.045(2) Uani 1 2 d S T P . .
C1 C 0.5531(2) 0.6021(8) 0.33222(16) 0.0219(9) Uani 1 1 d . . . . .
H1 H 0.5566 0.4704 0.3121 0.026 Uiso 1 1 calc R . . . .
C4 C 0.4027(2) 0.5307(8) 0.33766(17) 0.0232(9) Uani 1 1 d . . . . .
H4 H 0.4100 0.6391 0.3664 0.028 Uiso 1 1 calc R . . . .
C6 C 0.35684(19) 0.3555(7) 0.33085(17) 0.0220(9) Uani 1 1 d . . . . .
C7 C 0.34200(19) 0.2034(7) 0.28600(16) 0.0215(9) Uani 1 1 d . . . . .
C8 C 0.69201(19) 0.7669(7) 0.48359(18) 0.0229(9) Uani 1 1 d . . . . .
H8 H 0.7026 0.6470 0.4639 0.027 Uiso 1 1 calc R . . . .
C10 C 0.70115(19) 0.9379(7) 0.57052(18) 0.0220(9) Uani 1 1 d . . . . .
C13 C 0.43671(19) 0.5475(7) 0.30381(16) 0.0201(9) Uani 1 1 d . . . . .
C14 C 0.65171(19) 0.9452(7) 0.45495(17) 0.0203(9) Uani 1 1 d . . . . .
C19 C 0.3342(2) 0.3109(8) 0.37298(18) 0.0265(10) Uani 1 1 d . . . . .
H19 H 0.3419 0.4206 0.4015 0.032 Uiso 1 1 calc R . . . .
C20 C 0.4914(2) 0.9090(7) 0.34682(17) 0.0222(9) Uani 1 1 d . . . . .
H20 H 0.4524 0.9882 0.3370 0.027 Uiso 1 1 calc R . . . .
C22 C 0.28434(19) -0.0345(8) 0.32860(17) 0.0237(9) Uani 1 1 d . . . . .
H22 H 0.2600 -0.1681 0.3277 0.028 Uiso 1 1 calc R . . . .
C24 C 0.67139(19) 1.1334(7) 0.54205(18) 0.0238(9) Uani 1 1 d . . . . .
H24 H 0.6677 1.2657 0.5619 0.029 Uiso 1 1 calc R . . . .
C25 C 0.4193(2) 0.4015(8) 0.25726(16) 0.0238(9) Uani 1 1 d . . . . .
H25 H 0.4402 0.4165 0.2319 0.029 Uiso 1 1 calc R . . . .
C30 C 0.71640(19) 0.7649(7) 0.54053(18) 0.0221(9) Uani 1 1 d . . . . .
H30 H 0.7438 0.6441 0.5592 0.027 Uiso 1 1 calc R . . . .
C31 C 0.30291(19) 0.0129(8) 0.28524(17) 0.0242(9) Uani 1 1 d . . . . .
H31 H 0.2892 -0.0844 0.2540 0.029 Uiso 1 1 calc R . . . .
C32 C 0.6471(2) 1.1388(7) 0.48546(19) 0.0245(9) Uani 1 1 d . . . . .
H32 H 0.6271 1.2742 0.4671 0.029 Uiso 1 1 calc R . . . .
C33 C 0.6072(2) 0.7002(7) 0.36930(17) 0.0227(9) Uani 1 1 d . . . . .
H33 H 0.6471 0.6343 0.3743 0.027 Uiso 1 1 calc R . . . .
C38 C 0.30122(19) 0.1141(8) 0.37468(17) 0.0231(9) Uani 1 1 d . . . . .
C40 C 0.60383(19) 0.8959(7) 0.39957(17) 0.0207(9) Uani 1 1 d . . . . .
C42 C 0.3727(2) 0.2385(8) 0.24821(16) 0.0237(9) Uani 1 1 d . . . . .
H42 H 0.3608 0.1478 0.2159 0.028 Uiso 1 1 calc R . . . .
C44 C 0.4938(2) 0.6936(8) 0.32402(16) 0.0217(9) Uani 1 1 d . . . . .
C46 C 0.5452(2) 1.0077(7) 0.38341(18) 0.0227(9) Uani 1 1 d . . . . .
H46 H 0.5425 1.1549 0.3981 0.027 Uiso 1 1 calc R . . . .
C2 C 0.8396(2) 0.5295(8) 0.4028(2) 0.0303(11) Uani 1 1 d . . . . .
H2 H 0.8561 0.6776 0.4153 0.036 Uiso 1 1 calc R . . . .
C3 C 0.9826(2) 0.5201(8) 0.69545(19) 0.0317(11) Uani 1 1 d . . . . .
H3 H 0.9620 0.6543 0.7013 0.038 Uiso 1 1 calc R . . . .
C5 C 0.8555(2) 0.6445(8) 0.5158(2) 0.0306(11) Uani 1 1 d . . . . .
H5 H 0.8541 0.7824 0.4960 0.037 Uiso 1 1 calc R . . . .
C9 C 1.1725(2) 0.0647(9) 0.73813(17) 0.0327(11) Uani 1 1 d . . . . .
H9 H 1.2161 0.0445 0.7586 0.039 Uiso 1 1 calc R . . . .
C11 C 1.1394(2) 0.2254(10) 0.75436(17) 0.0359(12) Uani 1 1 d . . . . .
H11 H 1.1599 0.3077 0.7873 0.043 Uiso 1 1 calc R . . . .
C12 C 0.9523(2) 0.3802(8) 0.64934(18) 0.0258(10) Uani 1 1 d . . . . .
C15 C 0.8495(2) 0.4324(8) 0.35810(19) 0.0295(10) Uani 1 1 d . . . . .
H15 H 0.8734 0.5143 0.3410 0.035 Uiso 1 1 calc R . . . .
C16 C 1.0445(2) 0.1277(8) 0.67761(16) 0.0221(9) Uani 1 1 d . . . . .
C17 C 0.7718(2) 0.2160(8) 0.40314(19) 0.0292(10) Uani 1 1 d . . . . .
H17 H 0.7416 0.1486 0.4159 0.035 Uiso 1 1 calc R . . . .
C18 C 1.0785(2) -0.0442(7) 0.66366(16) 0.0215(9) Uani 1 1 d . . . . .
H18 H 1.0569 -0.1449 0.6344 0.026 Uiso 1 1 calc R . . . .
C21 C 0.8944(2) 0.4349(7) 0.60172(19) 0.0249(10) Uani 1 1 d . . . . .
C23 C 0.9830(2) 0.1837(7) 0.64266(17) 0.0216(9) Uani 1 1 d . . . . .
H23 H 0.9617 0.0826 0.6134 0.026 Uiso 1 1 calc R . . . .
C26 C 0.8136(2) 0.2715(7) 0.52212(19) 0.0250(9) Uani 1 1 d . . . . .
H26 H 0.7839 0.1529 0.5065 0.030 Uiso 1 1 calc R . . . .
C27 C 0.8501(2) 0.2643(7) 0.57746(19) 0.0248(9) Uani 1 1 d . . . . .
H27 H 0.8448 0.1410 0.5992 0.030 Uiso 1 1 calc R . . . .
C28 C 0.78221(19) 0.1200(8) 0.35829(18) 0.0266(10) Uani 1 1 d . . . . .
H28 H 0.7598 -0.0141 0.3414 0.032 Uiso 1 1 calc R . . . .
C29 C 1.0411(2) 0.4645(9) 0.73180(18) 0.0329(12) Uani 1 1 d . . . . .
H29 H 1.0595 0.5565 0.7635 0.040 Uiso 1 1 calc R . . . .
C34 C 0.8253(2) 0.2195(8) 0.33815(17) 0.0263(10) Uani 1 1 d . . . . .
C35 C 0.82009(19) 0.4513(7) 0.48890(19) 0.0255(10) Uani 1 1 d . . . . .
C36 C 1.0750(2) 0.2737(9) 0.72332(17) 0.0287(11) Uani 1 1 d . . . . .
C37 C 0.8920(2) 0.6340(8) 0.5708(2) 0.0306(11) Uani 1 1 d . . . . .
H37 H 0.9161 0.7644 0.5880 0.037 Uiso 1 1 calc R . . . .
C39 C 0.80546(19) 0.4114(8) 0.42958(19) 0.0262(10) Uani 1 1 d . . . . .
C41 C 1.1428(2) -0.0745(8) 0.69080(17) 0.0258(10) Uani 1 1 d . . . . .

loop_
_atom_site_aniso_label
_atom_site_aniso_U_11
_atom_site_aniso_U_22
_atom_site_aniso_U_33
_atom_site_aniso_U_23
_atom_site_aniso_U_13
_atom_site_aniso_U_12
S1 0.0727(11) 0.0720(12) 0.0607(10) 0.0255(8) 0.0395(9) 0.0457(10)
C43 0.028(3) 0.046(4) 0.033(3) 0.015(3) 0.017(3) 0.010(3)
S2 0.0486(10) 0.0860(15) 0.1069(16) 0.0504(12) 0.0166(10) -0.0172(10)
C45 0.022(3) 0.071(6) 0.042(4) 0.017(4) 0.011(3) 0.003(4)
C1 0.029(2) 0.022(2) 0.019(2) 0.0034(17) 0.0137(17) 0.0031(19)
C4 0.027(2) 0.024(2) 0.021(2) -0.0025(17) 0.0113(17) 0.0003(19)
C6 0.019(2) 0.020(2) 0.026(2) -0.0022(17) 0.0078(17) 0.0022(17)
C7 0.0142(19) 0.025(2) 0.021(2) 0.0013(17) 0.0008(16) 0.0062(17)
C8 0.017(2) 0.022(2) 0.033(2) -0.0059(18) 0.0125(18) -0.0027(17)
C10 0.0149(19) 0.020(2) 0.032(2) -0.0067(18) 0.0098(17) -0.0058(17)
C13 0.019(2) 0.021(2) 0.0202(19) 0.0069(16) 0.0060(16) 0.0063(17)
C14 0.0159(19) 0.018(2) 0.033(2) 0.0015(17) 0.0158(17) 0.0014(17)
C19 0.028(2) 0.023(2) 0.032(2) -0.0082(19) 0.0157(19) -0.0006(19)
C20 0.023(2) 0.020(2) 0.025(2) 0.0081(17) 0.0100(18) 0.0077(18)
C22 0.014(2) 0.024(2) 0.029(2) -0.0043(18) 0.0033(17) 0.0001(17)
C24 0.020(2) 0.016(2) 0.040(2) -0.0080(18) 0.0165(19) -0.0053(18)
C25 0.022(2) 0.033(2) 0.0160(19) 0.0042(18) 0.0063(17) 0.010(2)
C30 0.0127(19) 0.022(2) 0.034(2) 0.0009(18) 0.0117(17) 0.0007(17)
C31 0.018(2) 0.024(2) 0.025(2) -0.0063(18) 0.0006(17) 0.0045(18)
C32 0.020(2) 0.012(2) 0.044(3) 0.0010(18) 0.0141(19) -0.0026(17)
C33 0.023(2) 0.023(2) 0.028(2) 0.0066(18) 0.0168(18) 0.0043(18)
C38 0.018(2) 0.020(2) 0.031(2) -0.0047(18) 0.0090(18) 0.0014(18)
C40 0.020(2) 0.018(2) 0.029(2) 0.0052(17) 0.0145(18) -0.0019(17)
C42 0.023(2) 0.028(2) 0.0148(19) -0.0010(17) 0.0010(16) 0.0077(19)
C44 0.024(2) 0.026(2) 0.0168(19) 0.0088(17) 0.0101(17) 0.0070(18)
C46 0.027(2) 0.013(2) 0.033(2) 0.0072(17) 0.0165(19) 0.0042(18)
C2 0.026(2) 0.020(2) 0.042(3) 0.010(2) 0.009(2) 0.0013(19)
C3 0.042(3) 0.028(2) 0.039(3) -0.016(2) 0.031(2) -0.013(2)
C5 0.025(2) 0.018(2) 0.054(3) -0.001(2) 0.021(2) 0.0031(19)
C9 0.024(2) 0.052(3) 0.016(2) 0.004(2) 0.0003(18) -0.014(2)
C11 0.039(3) 0.054(3) 0.015(2) -0.007(2) 0.010(2) -0.026(3)
C12 0.025(2) 0.028(2) 0.033(2) -0.0098(19) 0.0209(19) -0.012(2)
C15 0.026(2) 0.026(2) 0.033(2) 0.015(2) 0.0073(19) 0.003(2)
C16 0.024(2) 0.026(2) 0.0166(19) -0.0023(17) 0.0088(17) -0.0102(18)
C17 0.012(2) 0.033(3) 0.040(3) 0.010(2) 0.0057(19) 0.0029(19)
C18 0.021(2) 0.023(2) 0.020(2) -0.0009(17) 0.0068(17) -0.0051(18)
C21 0.024(2) 0.018(2) 0.040(2) -0.0088(19) 0.021(2) -0.0014(18)
C23 0.022(2) 0.021(2) 0.024(2) -0.0100(17) 0.0119(18) -0.0085(18)
C26 0.020(2) 0.016(2) 0.044(3) -0.0014(19) 0.019(2) 0.0019(18)
C27 0.021(2) 0.019(2) 0.042(3) -0.0028(19) 0.021(2) 0.0002(18)
C28 0.0129(19) 0.031(2) 0.031(2) 0.0076(19) 0.0019(17) 0.0005(18)
C29 0.042(3) 0.040(3) 0.026(2) -0.017(2) 0.024(2) -0.021(2)
C34 0.015(2) 0.033(3) 0.024(2) 0.0155(19) -0.0009(17) 0.0008(19)
C35 0.013(2) 0.019(2) 0.047(3) 0.0012(19) 0.0142(19) 0.0044(17)
C36 0.031(2) 0.041(3) 0.018(2) -0.0088(19) 0.0134(18) -0.021(2)
C37 0.031(2) 0.016(2) 0.053(3) -0.009(2) 0.024(2) -0.0018(19)
C39 0.015(2) 0.020(2) 0.045(3) 0.006(2) 0.0133(19) 0.0049(18)
C41 0.023(2) 0.030(2) 0.020(2) 0.0090(18) 0.0036(17) -0.006(2)

loop_
_atom_type_symbol
_atom_type_description
_atom_type_scat_dispersion_real
_atom_type_scat_dispersion_imag
_atom_type_scat_source
C C 0.0181 0.0091 'International Tables Vol C Tables 4.2.6.8 and 6.1.1.4'
H H 0.0000 0.0000 'International Tables Vol C Tables 4.2.6.8 and 6.1.1.4'
S S 0.3331 0.5567 'International Tables Vol C Tables 4.2.6.8 and 6.1.1.4'

loop_
_geom_angle_atom_site_label_1
_geom_angle_atom_site_label_2
_geom_angle_atom_site_label_3
_geom_angle
_geom_angle_site_symmetry_1
_geom_angle_site_symmetry_3
_geom_angle_publ_flag
S1 C43 S1 180.0 3_756 . ?
S2 C45 S2 180.0 . 3_666 ?
C33 C1 H1 119.4 . . ?
C33 C1 C44 121.1(4) . . ?
C44 C1 H1 119.4 . . ?
C6 C4 H4 119.1 . . ?
C13 C4 H4 119.1 . . ?
C13 C4 C6 121.9(4) . . ?
C7 C6 C4 119.8(4) . . ?
C19 C6 C4 119.7(4) . . ?
C19 C6 C7 119.7(4) . . ?
C6 C7 C31 117.5(4) . . ?
C6 C7 C42 117.5(4) . . ?
C31 C7 C42 124.6(4) . . ?
C14 C8 H8 119.7 . . ?
C30 C8 H8 119.7 . . ?
C30 C8 C14 120.6(4) . . ?
C24 C10 C30 117.3(4) . . ?
C24 C10 C38 120.2(4) . 3_666 ?
C30 C10 C38 120.0(4) . 3_666 ?
C4 C13 C25 117.6(4) . . ?
C4 C13 C44 115.8(4) . . ?
C25 C13 C44 126.0(4) . . ?
C8 C14 C40 118.9(4) . . ?
C32 C14 C8 117.0(4) . . ?
C32 C14 C40 121.8(4) . . ?
C6 C19 H19 118.7 . . ?
C38 C19 C6 122.6(4) . . ?
C38 C19 H19 118.7 . . ?
C44 C20 H20 119.7 . . ?
C46 C20 H20 119.7 . . ?
C46 C20 C44 120.6(4) . . ?
C31 C22 H22 119.6 . . ?
C31 C22 C38 120.7(4) . . ?
C38 C22 H22 119.6 . . ?
C10 C24 H24 119.3 . . ?
C32 C24 C10 121.4(4) . . ?
C32 C24 H24 119.3 . . ?
C13 C25 H25 119.4 . . ?
C42 C25 C13 121.2(4) . . ?
C42 C25 H25 119.4 . . ?
C8 C30 C10 120.9(4) . . ?
C8 C30 H30 119.5 . . ?
C10 C30 H30 119.5 . . ?
C7 C31 H31 119.2 . . ?
C22 C31 C7 121.6(4) . . ?
C22 C31 H31 119.2 . . ?
C14 C32 H32 119.7 . . ?
C24 C32 C14 120.5(4) . . ?
C24 C32 H32 119.7 . . ?
C1 C33 H33 119.5 . . ?
C1 C33 C40 120.9(4) . . ?
C40 C33 H33 119.5 . . ?
C19 C38 C10 114.2(4) . 3_666 ?
C19 C38 C22 117.5(4) . . ?
C22 C38 C10 127.2(4) . 3_666 ?
C33 C40 C14 122.3(4) . . ?
C33 C40 C46 116.3(4) . . ?
C46 C40 C14 119.0(4) . . ?
C7 C42 H42 119.3 . . ?
C25 C42 C7 121.4(4) . . ?
C25 C42 H42 119.3 . . ?
C1 C44 C13 120.8(4) . . ?
C1 C44 C20 117.5(4) . . ?
C20 C44 C13 120.2(4) . . ?
C20 C46 C40 121.7(4) . . ?
C20 C46 H46 119.1 . . ?
C40 C46 H46 119.1 . . ?
C15 C2 H2 119.6 . . ?
C15 C2 C39 120.7(4) . . ?
C39 C2 H2 119.6 . . ?
C12 C3 H3 119.6 . . ?
C29 C3 H3 119.6 . . ?
C29 C3 C12 120.7(5) . . ?
C35 C5 H5 119.8 . . ?
C37 C5 H5 119.8 . . ?
C37 C5 C35 120.4(4) . . ?
C11 C9 H9 119.4 . . ?
C11 C9 C41 121.2(4) . . ?
C41 C9 H9 119.4 . . ?
C9 C11 H11 119.1 . . ?
C9 C11 C36 121.9(4) . . ?
C36 C11 H11 119.1 . . ?
C3 C12 C21 127.3(4) . . ?
C23 C12 C3 118.1(4) . . ?
C23 C12 C21 113.9(4) . . ?
C2 C15 H15 119.3 . . ?
C34 C15 C2 121.3(4) . . ?
C34 C15 H15 119.3 . . ?
C18 C16 C23 120.8(4) . . ?
C18 C16 C36 120.0(4) . . ?
C23 C16 C36 118.5(4) . . ?
C28 C17 H17 119.7 . . ?
C28 C17 C39 120.7(4) . . ?
C39 C17 H17 119.7 . . ?
C16 C18 H18 118.7 . . ?
C41 C18 C16 122.7(4) . . ?
C41 C18 H18 118.7 . . ?
C27 C21 C12 120.5(4) . . ?
C27 C21 C37 116.9(4) . . ?
C37 C21 C12 120.0(4) . . ?
C12 C23 C16 122.5(4) . . ?
C12 C23 H23 118.7 . . ?
C16 C23 H23 118.7 . . ?
C27 C26 H26 119.5 . . ?
C27 C26 C35 121.0(4) . . ?
C35 C26 H26 119.5 . . ?
C21 C27 H27 119.4 . . ?
C26 C27 C21 121.1(4) . . ?
C26 C27 H27 119.4 . . ?
C17 C28 H28 119.7 . . ?
C34 C28 C17 120.5(4) . . ?
C34 C28 H28 119.7 . . ?
C3 C29 H29 119.2 . . ?
C3 C29 C36 121.7(4) . . ?
C36 C29 H29 119.2 . . ?
C15 C34 C28 117.9(5) . . ?
C15 C34 C41 120.1(4) . 3_756 ?
C28 C34 C41 119.8(4) . 3_756 ?
C5 C35 C39 121.3(4) . . ?
C26 C35 C5 116.8(4) . . ?
C26 C35 C39 119.9(4) . . ?
C11 C36 C16 116.8(4) . . ?
C29 C36 C11 124.9(4) . . ?
C29 C36 C16 118.1(4) . . ?
C5 C37 C21 121.5(4) . . ?
C5 C37 H37 119.2 . . ?
C21 C37 H37 119.2 . . ?
C2 C39 C17 116.9(4) . . ?
C2 C39 C35 119.5(4) . . ?
C17 C39 C35 121.2(4) . . ?
C9 C41 C34 126.7(4) . 3_756 ?
C18 C41 C9 117.0(4) . . ?
C18 C41 C34 115.4(4) . 3_756 ?

loop_
_geom_bond_atom_site_label_1
_geom_bond_atom_site_label_2
_geom_bond_distance
_geom_bond_site_symmetry_2
_geom_bond_publ_flag
S1 C43 1.5280(15) . ?
C43 S1 1.5280(15) 3_756 ?
S2 C45 1.5221(18) . ?
C45 S2 1.5221(18) 3_666 ?
C1 H1 0.9500 . ?
C1 C33 1.387(6) . ?
C1 C44 1.395(6) . ?
C4 H4 0.9500 . ?
C4 C6 1.423(6) . ?
C4 C13 1.376(6) . ?
C6 C7 1.412(6) . ?
C6 C19 1.401(6) . ?
C7 C31 1.417(6) . ?
C7 C42 1.417(6) . ?
C8 H8 0.9500 . ?
C8 C14 1.409(6) . ?
C8 C30 1.393(6) . ?
C10 C24 1.395(6) . ?
C10 C30 1.396(6) . ?
C10 C38 1.488(6) 3_666 ?
C13 C25 1.421(6) . ?
C13 C44 1.482(6) . ?
C14 C32 1.407(6) . ?
C14 C40 1.496(6) . ?
C19 H19 0.9500 . ?
C19 C38 1.379(6) . ?
C20 H20 0.9500 . ?
C20 C44 1.398(6) . ?
C20 C46 1.379(6) . ?
C22 H22 0.9500 . ?
C22 C31 1.376(6) . ?
C22 C38 1.421(6) . ?
C24 H24 0.9500 . ?
C24 C32 1.384(6) . ?
C25 H25 0.9500 . ?
C25 C42 1.379(6) . ?
C30 H30 0.9500 . ?
C31 H31 0.9500 . ?
C32 H32 0.9500 . ?
C33 H33 0.9500 . ?
C33 C40 1.406(6) . ?
C38 C10 1.488(6) 3_666 ?
C40 C46 1.406(6) . ?
C42 H42 0.9500 . ?
C46 H46 0.9500 . ?
C2 H2 0.9500 . ?
C2 C15 1.391(7) . ?
C2 C39 1.401(6) . ?
C3 H3 0.9500 . ?
C3 C12 1.414(6) . ?
C3 C29 1.369(7) . ?
C5 H5 0.9500 . ?
C5 C35 1.415(7) . ?
C5 C37 1.381(7) . ?
C9 H9 0.9500 . ?
C9 C11 1.360(8) . ?
C9 C41 1.431(6) . ?
C11 H11 0.9500 . ?
C11 C36 1.426(7) . ?
C12 C21 1.487(7) . ?
C12 C23 1.383(6) . ?
C15 H15 0.9500 . ?
C15 C34 1.380(7) . ?
C16 C18 1.393(6) . ?
C16 C23 1.407(6) . ?
C16 C36 1.428(6) . ?
C17 H17 0.9500 . ?
C17 C28 1.398(7) . ?
C17 C39 1.406(7) . ?
C18 H18 0.9500 . ?
C18 C41 1.388(6) . ?
C21 C27 1.394(6) . ?
C21 C37 1.404(7) . ?
C23 H23 0.9500 . ?
C26 H26 0.9500 . ?
C26 C27 1.389(7) . ?
C26 C35 1.402(6) . ?
C27 H27 0.9500 . ?
C28 H28 0.9500 . ?
C28 C34 1.397(6) . ?
C29 H29 0.9500 . ?
C29 C36 1.414(7) . ?
C34 C41 1.488(7) 3_756 ?
C35 C39 1.487(7) . ?
C37 H37 0.9500 . ?
C41 C34 1.488(7) 3_756 ?

loop_
_geom_torsion_atom_site_label_1
_geom_torsion_atom_site_label_2
_geom_torsion_atom_site_label_3
_geom_torsion_atom_site_label_4
_geom_torsion
_geom_torsion_site_symmetry_1
_geom_torsion_site_symmetry_2
_geom_torsion_site_symmetry_3
_geom_torsion_site_symmetry_4
_geom_torsion_publ_flag
C1 C33 C40 C14 151.4(4) . . . . ?
C1 C33 C40 C46 -10.8(6) . . . . ?
C4 C6 C7 C31 171.3(4) . . . . ?
C4 C6 C7 C42 -2.1(6) . . . . ?
C4 C6 C19 C38 -165.1(4) . . . . ?
C4 C13 C25 C42 -4.1(6) . . . . ?
C4 C13 C44 C1 120.3(4) . . . . ?
C4 C13 C44 C20 -45.1(5) . . . . ?
C6 C4 C13 C25 7.7(6) . . . . ?
C6 C4 C13 C44 -163.9(4) . . . . ?
C6 C7 C31 C22 -5.5(6) . . . . ?
C6 C7 C42 C25 5.7(6) . . . . ?
C6 C19 C38 C10 161.7(4) . . . 3_666 ?
C6 C19 C38 C22 -6.8(7) . . . . ?
C7 C6 C19 C38 4.6(7) . . . . ?
C8 C14 C32 C24 -12.0(6) . . . . ?
C8 C14 C40 C33 -16.1(6) . . . . ?
C8 C14 C40 C46 145.6(4) . . . . ?
C10 C24 C32 C14 0.1(6) . . . . ?
C13 C4 C6 C7 -4.7(6) . . . . ?
C13 C4 C6 C19 165.0(4) . . . . ?
C13 C25 C42 C7 -2.6(6) . . . . ?
C14 C8 C30 C10 0.5(6) . . . . ?
C14 C40 C46 C20 -151.5(4) . . . . ?
C19 C6 C7 C31 1.6(6) . . . . ?
C19 C6 C7 C42 -171.8(4) . . . . ?
C24 C10 C30 C8 -12.4(6) . . . . ?
C25 C13 C44 C1 -50.6(6) . . . . ?
C25 C13 C44 C20 144.0(4) . . . . ?
C30 C8 C14 C32 11.6(6) . . . . ?
C30 C8 C14 C40 -151.5(4) . . . . ?
C30 C10 C24 C32 12.1(6) . . . . ?
C31 C7 C42 C25 -167.2(4) . . . . ?
C31 C22 C38 C10 -164.0(4) . . . 3_666 ?
C31 C22 C38 C19 2.8(6) . . . . ?
C32 C14 C40 C33 -178.5(4) . . . . ?
C32 C14 C40 C46 -16.7(6) . . . . ?
C33 C1 C44 C13 -154.7(4) . . . . ?
C33 C1 C44 C20 11.2(6) . . . . ?
C33 C40 C46 C20 11.4(6) . . . . ?
C38 C10 C24 C32 -149.8(4) 3_666 . . . ?
C38 C10 C30 C8 149.6(4) 3_666 . . . ?
C38 C22 C31 C7 3.3(6) . . . . ?
C40 C14 C32 C24 150.7(4) . . . . ?
C42 C7 C31 C22 167.4(4) . . . . ?
C44 C1 C33 C40 -0.3(6) . . . . ?
C44 C13 C25 C42 166.6(4) . . . . ?
C44 C20 C46 C40 -0.7(6) . . . . ?
C46 C20 C44 C1 -10.7(6) . . . . ?
C46 C20 C44 C13 155.3(4) . . . . ?
C2 C15 C34 C28 10.1(6) . . . . ?
C2 C15 C34 C41 -152.8(4) . . . 3_756 ?
C3 C12 C21 C27 -142.3(4) . . . . ?
C3 C12 C21 C37 56.7(6) . . . . ?
C3 C12 C23 C16 -4.7(6) . . . . ?
C3 C29 C36 C11 169.7(4) . . . . ?
C3 C29 C36 C16 -4.8(7) . . . . ?
C5 C35 C39 C2 16.4(6) . . . . ?
C5 C35 C39 C17 178.2(4) . . . . ?
C9 C11 C36 C16 6.9(7) . . . . ?
C9 C11 C36 C29 -167.7(5) . . . . ?
C11 C9 C41 C18 -2.5(7) . . . . ?
C11 C9 C41 C34 166.3(4) . . . 3_756 ?
C12 C3 C29 C36 3.5(7) . . . . ?
C12 C21 C27 C26 -149.7(4) . . . . ?
C12 C21 C37 C5 150.5(4) . . . . ?
C15 C2 C39 C17 -12.3(6) . . . . ?
C15 C2 C39 C35 150.3(4) . . . . ?
C16 C18 C41 C9 6.2(6) . . . . ?
C16 C18 C41 C34 -163.8(4) . . . 3_756 ?
C17 C28 C34 C15 -9.9(6) . . . . ?
C17 C28 C34 C41 153.0(4) . . . 3_756 ?
C18 C16 C23 C12 -167.0(4) . . . . ?
C18 C16 C36 C11 -3.1(6) . . . . ?
C18 C16 C36 C29 171.8(4) . . . . ?
C21 C12 C23 C16 167.0(4) . . . . ?
C23 C12 C21 C27 47.0(5) . . . . ?
C23 C12 C21 C37 -114.0(5) . . . . ?
C23 C16 C18 C41 166.8(4) . . . . ?
C23 C16 C36 C11 -173.6(4) . . . . ?
C23 C16 C36 C29 1.4(6) . . . . ?
C26 C35 C39 C2 -147.0(4) . . . . ?
C26 C35 C39 C17 14.8(6) . . . . ?
C27 C21 C37 C5 -11.2(6) . . . . ?
C27 C26 C35 C5 -12.2(6) . . . . ?
C27 C26 C35 C39 151.9(4) . . . . ?
C28 C17 C39 C2 12.4(6) . . . . ?
C28 C17 C39 C35 -149.9(4) . . . . ?
C29 C3 C12 C21 -169.1(4) . . . . ?
C29 C3 C12 C23 1.2(6) . . . . ?
C35 C5 C37 C21 -1.2(7) . . . . ?
C35 C26 C27 C21 -0.2(6) . . . . ?
C36 C16 C18 C41 -3.4(6) . . . . ?
C36 C16 C23 C12 3.3(6) . . . . ?
C37 C5 C35 C26 12.8(6) . . . . ?
C37 C5 C35 C39 -151.1(4) . . . . ?
C37 C21 C27 C26 11.9(6) . . . . ?
C39 C2 C15 C34 1.2(7) . . . . ?
C39 C17 C28 C34 -1.4(6) . . . . ?
C41 C9 C11 C36 -4.1(7) . . . . ?

loop_
_twin_individual_id
_twin_individual_mass_fraction_refined
1 0.591(5)
2 0.409(5)
